data_4027159
loop_
_publ_author_name
'Silvia Padilla'
'Javier Adrio'
'Juan C. Carretero'

_publ_section_title
;
 Au-Catalyzed Asymmetric Formal [3 + 2] Cycloaddition of Isocyanoacetates
 with Maleimides
;
_journal_name_full 'Journal of Organic Chemistry'
_journal_page_first 4161
_journal_page_last 4166
_journal_paper_doi 10.1021/jo3003425
_journal_volume 77
_journal_year 2012
_chemical_formula_sum 'C21 H23 N3 O4'
_chemical_formula_weight 381.42
_chemical_name_systematic
;
 ?
;
_space_group_IT_number 19
_symmetry_cell_setting orthorhombic
_symmetry_space_group_name_Hall 'P 2ac 2ab'
_symmetry_space_group_name_H-M 'P 21 21 21'
_atom_sites_solution_hydrogens geom
_atom_sites_solution_primary direct
_atom_sites_solution_secondary difmap
_audit_creation_method SHELXL-97
_cell_angle_alpha 90.00
_cell_angle_beta 90.00
_cell_angle_gamma 90.00
_cell_formula_units_Z 4
_cell_length_a 8.992(9)
_cell_length_b 12.614(12)
_cell_length_c 17.079(16)
_cell_measurement_temperature 293(2)
_cell_volume 1937(3)
_computing_structure_refinement 'SHELXL-97 (Sheldrick, 2008)'
_diffrn_ambient_temperature 293(2)
_diffrn_measured_fraction_theta_full 0.998
_diffrn_measured_fraction_theta_max 0.998
_diffrn_radiation_monochromator graphite
_diffrn_radiation_source 'fine-focus sealed tube'
_diffrn_radiation_type MoK\a
_diffrn_radiation_wavelength 0.71073
_diffrn_reflns_av_R_equivalents 0.0000
_diffrn_reflns_av_sigmaI/netI 0.1564
_diffrn_reflns_limit_h_max 8
_diffrn_reflns_limit_h_min -8
_diffrn_reflns_limit_k_max 11
_diffrn_reflns_limit_k_min 0
_diffrn_reflns_limit_l_max 15
_diffrn_reflns_limit_l_min 0
_diffrn_reflns_number 1543
_diffrn_reflns_theta_full 18.97
_diffrn_reflns_theta_max 18.97
_diffrn_reflns_theta_min 2.01
_exptl_absorpt_coefficient_mu 0.092
_exptl_crystal_density_diffrn 1.308
_exptl_crystal_F_000 808
_refine_diff_density_max 0.214
_refine_diff_density_min -0.379
_refine_diff_density_rms 0.074
_refine_ls_abs_structure_details 'Flack H D (1983), Acta Cryst. A39, 876-881'
_refine_ls_abs_structure_Flack 2(6)
_refine_ls_extinction_method none
_refine_ls_goodness_of_fit_ref 1.000
_refine_ls_hydrogen_treatment mixed
_refine_ls_matrix_type full
_refine_ls_number_parameters 262
_refine_ls_number_reflns 1543
_refine_ls_number_restraints 170
_refine_ls_restrained_S_all 1.009
_refine_ls_R_factor_all 0.1337
_refine_ls_R_factor_gt 0.0822
_refine_ls_shift/su_max 0.001
_refine_ls_shift/su_mean 0.000
_refine_ls_structure_factor_coef Fsqd
_refine_ls_weighting_details 'calc w=1/[\s^2^(Fo^2^)+(0.1306P)^2^+0.0000P] where P=(Fo^2^+2Fc^2^)/3'
_refine_ls_weighting_scheme calc
_refine_ls_wR_factor_gt 0.1950
_refine_ls_wR_factor_ref 0.2338
_reflns_number_gt 984
_reflns_number_total 1543
_reflns_threshold_expression >2\s(I)
_cod_data_source_file jo3003425_si_003.cif
_cod_data_source_block jd03spd1n
_cod_database_code 4027159

loop_
_symmetry_equiv_pos_as_xyz
'x, y, z'
'-x+1/2, -y, z+1/2'
'x+1/2, -y+1/2, -z'
'-x, y+1/2, -z+1/2'

loop_
_atom_site_label
_atom_site_type_symbol
_atom_site_fract_x
_atom_site_fract_y
_atom_site_fract_z
_atom_site_U_iso_or_equiv
_atom_site_adp_type
_atom_site_occupancy
_atom_site_symmetry_multiplicity
_atom_site_calc_flag
_atom_site_refinement_flags
N1 N 0.4602(13) 0.1677(7) 0.3361(7) 0.039(3) Uani 1 1 d DU
H1N H 0.454(13) 0.125(8) 0.298(5) 0.046 Uiso 1 1 d D
C2 C 0.5263(15) 0.2685(9) 0.3040(7) 0.032(4) Uani 1 1 d U
C3 C 0.4853(15) 0.3431(9) 0.3741(7) 0.035(3) Uani 1 1 d U
H3 H 0.5735 0.3542 0.4069 0.041 Uiso 1 1 calc R
C4 C 0.3678(14) 0.2902(9) 0.4211(8) 0.034(3) Uani 1 1 d U
H4 H 0.4058 0.2707 0.4729 0.041 Uiso 1 1 calc R
C5 C 0.3216(16) 0.1884(8) 0.3735(7) 0.037(4) Uani 1 1 d U
H5 H 0.2467 0.2071 0.3341 0.045 Uiso 1 1 calc R
C6 C 0.4176(17) 0.4513(11) 0.3524(8) 0.041(4) Uani 1 1 d U
C7 C 0.2431(17) 0.3686(10) 0.4283(8) 0.034(4) Uani 1 1 d U
C8 C 0.1826(15) 0.5427(10) 0.3717(8) 0.039(4) Uani 1 1 d U
C9 C 0.2053(16) 0.6425(10) 0.4087(8) 0.042(4) Uani 1 1 d U
H9 H 0.2842 0.6527 0.4431 0.051 Uiso 1 1 calc R
C10 C 0.1076(15) 0.7238(11) 0.3922(8) 0.041(4) Uani 1 1 d U
H10 H 0.1209 0.7897 0.4156 0.050 Uiso 1 1 calc R
C11 C -0.0079(17) 0.7084(11) 0.3422(8) 0.047(4) Uani 1 1 d U
H11 H -0.0758 0.7629 0.3338 0.056 Uiso 1 1 calc R
C12 C -0.0264(17) 0.6102(11) 0.3025(8) 0.049(4) Uani 1 1 d U
H12 H -0.1025 0.6007 0.2663 0.059 Uiso 1 1 calc R
C13 C 0.0706(15) 0.5302(11) 0.3191(8) 0.043(4) Uani 1 1 d U
H13 H 0.0599 0.4654 0.2937 0.052 Uiso 1 1 calc R
C14 C 0.6845(15) 0.2587(9) 0.2883(7) 0.032(4) Uani 1 1 d U
H14 H 0.6971 0.2104 0.2438 0.039 Uiso 1 1 calc R
C15 C 0.7721(15) 0.2127(10) 0.3585(7) 0.047(4) Uani 1 1 d U
H15A H 0.7617 0.2589 0.4028 0.071 Uiso 1 1 calc R
H15B H 0.8753 0.2067 0.3449 0.071 Uiso 1 1 calc R
H15C H 0.7335 0.1439 0.3714 0.071 Uiso 1 1 calc R
C16 C 0.7586(14) 0.3682(9) 0.2661(8) 0.042(4) Uani 1 1 d U
H16A H 0.6987 0.4035 0.2275 0.062 Uiso 1 1 calc R
H16B H 0.8562 0.3559 0.2452 0.062 Uiso 1 1 calc R
H16C H 0.7658 0.4118 0.3120 0.062 Uiso 1 1 calc R
C17 C 0.2652(16) 0.0983(10) 0.4232(8) 0.033(4) Uani 1 1 d U
C18 C 0.1331(15) 0.0537(10) 0.4264(7) 0.035(3) Uani 1 1 d U
H18 H 0.0529 0.0693 0.3940 0.042 Uiso 1 1 calc R
C19 C 0.1336(16) -0.0230(10) 0.4881(7) 0.039(4) Uani 1 1 d U
H19 H 0.0550 -0.0665 0.5029 0.047 Uiso 1 1 calc R
C20 C 0.2672(16) -0.0202(10) 0.5200(8) 0.042(4) Uani 1 1 d U
H20 H 0.2982 -0.0615 0.5620 0.050 Uiso 1 1 calc R
C21 C 0.4352(17) 0.3006(10) 0.2329(9) 0.033(4) Uani 1 1 d U
C22 C 0.4270(16) 0.3090(11) 0.0946(8) 0.057(5) Uani 1 1 d U
H22A H 0.3371 0.2681 0.0923 0.085 Uiso 1 1 calc R
H22B H 0.4874 0.2935 0.0497 0.085 Uiso 1 1 calc R
H22C H 0.4028 0.3831 0.0951 0.085 Uiso 1 1 calc R
N2 N 0.2837(12) 0.4589(8) 0.3871(6) 0.030(3) Uani 1 1 d U
N3 N 0.3546(12) 0.0538(8) 0.4811(7) 0.041(3) Uani 1 1 d DU
O1 O 0.5096(10) 0.2819(6) 0.1666(5) 0.041(2) Uani 1 1 d U
O2 O 0.3077(11) 0.3332(6) 0.2353(5) 0.041(2) Uani 1 1 d U
O3 O 0.1233(12) 0.3563(6) 0.4583(5) 0.046(3) Uani 1 1 d U
O4 O 0.4793(10) 0.5187(7) 0.3123(5) 0.044(3) Uani 1 1 d U
H3N H 0.449(4) 0.064(10) 0.486(7) 0.052 Uiso 1 1 d D

loop_
_atom_site_aniso_label
_atom_site_aniso_U_11
_atom_site_aniso_U_22
_atom_site_aniso_U_33
_atom_site_aniso_U_23
_atom_site_aniso_U_13
_atom_site_aniso_U_12
N1 0.057(6) 0.008(6) 0.051(6) 0.001(5) 0.004(6) -0.007(6)
C2 0.046(7) 0.020(7) 0.032(7) -0.001(6) -0.004(6) 0.002(6)
C3 0.049(7) 0.014(6) 0.040(7) 0.004(6) 0.010(6) 0.015(6)
C4 0.042(7) 0.019(6) 0.041(7) -0.008(6) -0.005(6) 0.007(6)
C5 0.056(8) 0.015(7) 0.040(7) 0.000(6) 0.000(7) 0.000(6)
C6 0.062(8) 0.019(7) 0.041(7) 0.004(7) -0.008(7) 0.007(7)
C7 0.052(8) 0.019(7) 0.031(7) -0.001(6) 0.007(7) -0.003(7)
C8 0.058(8) 0.024(7) 0.036(7) 0.000(6) 0.000(7) -0.002(7)
C9 0.060(7) 0.024(7) 0.042(7) 0.000(6) -0.007(6) 0.003(7)
C10 0.050(7) 0.029(7) 0.045(7) 0.003(6) 0.009(7) 0.011(7)
C11 0.055(8) 0.030(7) 0.054(7) 0.019(7) 0.013(7) 0.020(7)
C12 0.063(8) 0.036(7) 0.050(7) 0.006(7) -0.008(7) -0.007(7)
C13 0.057(8) 0.021(7) 0.052(8) 0.010(6) -0.006(7) -0.002(7)
C14 0.051(7) 0.021(7) 0.025(7) 0.004(5) -0.007(6) -0.013(6)
C15 0.066(8) 0.031(7) 0.045(8) -0.010(6) 0.002(7) -0.002(6)
C16 0.060(8) 0.022(7) 0.043(7) -0.014(6) 0.006(6) -0.007(6)
C17 0.045(7) 0.026(7) 0.027(6) -0.011(6) -0.003(7) -0.003(6)
C18 0.053(7) 0.019(6) 0.034(7) -0.007(6) 0.005(7) 0.010(6)
C19 0.058(8) 0.023(7) 0.035(7) 0.000(6) 0.008(7) 0.004(6)
C20 0.064(8) 0.021(7) 0.040(7) 0.004(6) 0.003(7) -0.004(7)
C21 0.043(8) 0.013(7) 0.044(8) 0.001(6) 0.005(7) -0.013(6)
C22 0.067(8) 0.054(8) 0.049(8) 0.000(7) -0.008(7) 0.004(6)
N2 0.050(6) 0.013(6) 0.028(5) 0.001(5) 0.004(5) -0.001(6)
N3 0.049(6) 0.020(6) 0.054(6) 0.000(5) -0.002(6) 0.001(6)
O1 0.066(6) 0.019(4) 0.038(5) 0.002(4) -0.003(5) 0.005(5)
O2 0.050(6) 0.030(5) 0.043(5) 0.004(4) 0.001(5) -0.004(5)
O3 0.074(6) 0.009(5) 0.057(6) 0.002(4) 0.012(5) 0.001(5)
O4 0.075(6) 0.020(5) 0.036(5) 0.001(4) 0.005(5) -0.009(5)

loop_
_atom_type_symbol
_atom_type_description
_atom_type_scat_dispersion_real
_atom_type_scat_dispersion_imag
_atom_type_scat_source
C C 0.0033 0.0016 'International Tables Vol C Tables 4.2.6.8 and 6.1.1.4'
H H 0.0000 0.0000 'International Tables Vol C Tables 4.2.6.8 and 6.1.1.4'
N N 0.0061 0.0033 'International Tables Vol C Tables 4.2.6.8 and 6.1.1.4'
O O 0.0106 0.0060 'International Tables Vol C Tables 4.2.6.8 and 6.1.1.4'

loop_
_geom_angle_atom_site_label_1
_geom_angle_atom_site_label_2
_geom_angle_atom_site_label_3
_geom_angle
C5 N1 C2 110.7(9)
C5 N1 H1N 113(9)
C2 N1 H1N 107(9)
C14 C2 N1 112.4(10)
C14 C2 C21 113.7(11)
N1 C2 C21 107.6(10)
C14 C2 C3 115.0(11)
N1 C2 C3 97.8(9)
C21 C2 C3 108.9(10)
C4 C3 C6 104.3(11)
C4 C3 C2 108.1(11)
C6 C3 C2 116.2(10)
C4 C3 H3 109.3
C6 C3 H3 109.3
C2 C3 H3 109.3
C3 C4 C7 106.2(10)
C3 C4 C5 105.9(10)
C7 C4 C5 112.4(10)
C3 C4 H4 110.7
C7 C4 H4 110.7
C5 C4 H4 110.7
N1 C5 C17 114.1(10)
N1 C5 C4 98.6(10)
C17 C5 C4 114.3(10)
N1 C5 H5 109.8
C17 C5 H5 109.8
C4 C5 H5 109.8
O4 C6 N2 127.0(12)
O4 C6 C3 124.8(13)
N2 C6 C3 108.2(13)
O3 C7 N2 123.9(12)
O3 C7 C4 128.3(12)
N2 C7 C4 107.6(11)
C13 C8 N2 120.7(11)
C13 C8 C9 120.2(13)
N2 C8 C9 119.0(12)
C10 C9 C8 118.4(13)
C10 C9 H9 120.8
C8 C9 H9 120.8
C11 C10 C9 120.6(13)
C11 C10 H10 119.7
C9 C10 H10 119.7
C10 C11 C12 120.8(13)
C10 C11 H11 119.6
C12 C11 H11 119.6
C13 C12 C11 118.1(14)
C13 C12 H12 120.9
C11 C12 H12 120.9
C8 C13 C12 121.7(13)
C8 C13 H13 119.1
C12 C13 H13 119.1
C2 C14 C15 112.7(10)
C2 C14 C16 112.5(11)
C15 C14 C16 107.5(10)
C2 C14 H14 108.0
C15 C14 H14 108.0
C16 C14 H14 108.0
C14 C15 H15A 109.5
C14 C15 H15B 109.5
H15A C15 H15B 109.5
C14 C15 H15C 109.5
H15A C15 H15C 109.5
H15B C15 H15C 109.5
C14 C16 H16A 109.5
C14 C16 H16B 109.5
H16A C16 H16B 109.5
C14 C16 H16C 109.5
H16A C16 H16C 109.5
H16B C16 H16C 109.5
C18 C17 N3 108.6(12)
C18 C17 C5 130.5(14)
N3 C17 C5 120.7(12)
C17 C18 C19 108.5(13)
C17 C18 H18 125.8
C19 C18 H18 125.8
C20 C19 C18 106.8(13)
C20 C19 H19 126.6
C18 C19 H19 126.6
C19 C20 N3 109.7(12)
C19 C20 H20 125.2
N3 C20 H20 125.2
O2 C21 O1 124.0(13)
O2 C21 C2 124.7(14)
O1 C21 C2 111.1(12)
O1 C22 H22A 109.5
O1 C22 H22B 109.5
H22A C22 H22B 109.5
O1 C22 H22C 109.5
H22A C22 H22C 109.5
H22B C22 H22C 109.5
C6 N2 C7 113.6(12)
C6 N2 C8 123.1(11)
C7 N2 C8 122.4(11)
C20 N3 C17 106.5(11)
C20 N3 H3N 128(9)
C17 N3 H3N 125(9)
C21 O1 C22 114.4(10)

loop_
_geom_bond_atom_site_label_1
_geom_bond_atom_site_label_2
_geom_bond_distance
N1 C5 1.424(16)
N1 C2 1.508(15)
N1 H1N 0.84(2)
C2 C14 1.454(17)
C2 C21 1.520(18)
C2 C3 1.567(17)
C3 C4 1.485(17)
C3 C6 1.539(18)
C3 H3 0.9800
C4 C7 1.500(17)
C4 C5 1.577(16)
C4 H4 0.9800
C5 C17 1.506(17)
C5 H5 0.9800
C6 O4 1.226(15)
C6 N2 1.345(16)
C7 O3 1.203(13)
C7 N2 1.388(16)
C8 C13 1.359(16)
C8 N2 1.419(15)
C8 C9 1.423(17)
C9 C10 1.379(17)
C9 H9 0.9300
C10 C11 1.359(17)
C10 H10 0.9300
C11 C12 1.422(19)
C11 H11 0.9300
C12 C13 1.363(18)
C12 H12 0.9300
C13 H13 0.9300
C14 C15 1.548(16)
C14 C16 1.580(17)
C14 H14 0.9800
C15 H15A 0.9600
C15 H15B 0.9600
C15 H15C 0.9600
C16 H16A 0.9600
C16 H16B 0.9600
C16 H16C 0.9600
C17 C18 1.317(16)
C17 N3 1.393(15)
C18 C19 1.431(16)
C18 H18 0.9300
C19 C20 1.319(16)
C19 H19 0.9300
C20 N3 1.389(16)
C20 H20 0.9300
C21 O2 1.218(15)
C21 O1 1.336(15)
C22 O1 1.476(15)
C22 H22A 0.9600
C22 H22B 0.9600
C22 H22C 0.9600
N3 H3N 0.86(2)

loop_
_geom_torsion_atom_site_label_1
_geom_torsion_atom_site_label_2
_geom_torsion_atom_site_label_3
_geom_torsion_atom_site_label_4
_geom_torsion
C5 N1 C2 C14 161.6(11)
C5 N1 C2 C21 -72.4(13)
C5 N1 C2 C3 40.4(13)
C14 C2 C3 C4 -136.7(11)
N1 C2 C3 C4 -17.4(12)
C21 C2 C3 C4 94.3(12)
C14 C2 C3 C6 106.6(14)
N1 C2 C3 C6 -134.2(12)
C21 C2 C3 C6 -22.5(15)
C6 C3 C4 C7 -2.6(13)
C2 C3 C4 C7 -126.8(11)
C6 C3 C4 C5 117.2(11)
C2 C3 C4 C5 -7.0(13)
C2 N1 C5 C17 -166.4(11)
C2 N1 C5 C4 -44.8(12)
C3 C4 C5 N1 30.0(12)
C7 C4 C5 N1 145.6(11)
C3 C4 C5 C17 151.5(12)
C7 C4 C5 C17 -92.9(14)
C4 C3 C6 O4 -178.8(12)
C2 C3 C6 O4 -59.9(17)
C4 C3 C6 N2 3.2(13)
C2 C3 C6 N2 122.0(12)
C3 C4 C7 O3 176.0(13)
C5 C4 C7 O3 60.5(18)
C3 C4 C7 N2 1.3(13)
C5 C4 C7 N2 -114.2(11)
C13 C8 C9 C10 2.8(18)
N2 C8 C9 C10 179.0(11)
C8 C9 C10 C11 0.3(18)
C9 C10 C11 C12 -3.3(19)
C10 C11 C12 C13 3(2)
N2 C8 C13 C12 -178.9(12)
C9 C8 C13 C12 -2.8(19)
C11 C12 C13 C8 0(2)
N1 C2 C14 C15 -50.2(14)
C21 C2 C14 C15 -172.9(10)
C3 C2 C14 C15 60.5(13)
N1 C2 C14 C16 -171.9(10)
C21 C2 C14 C16 65.5(13)
C3 C2 C14 C16 -61.1(13)
N1 C5 C17 C18 -132.1(14)
C4 C5 C17 C18 115.5(15)
N1 C5 C17 N3 53.2(15)
C4 C5 C17 N3 -59.2(15)
N3 C17 C18 C19 -0.1(13)
C5 C17 C18 C19 -175.3(11)
C17 C18 C19 C20 0.6(14)
C18 C19 C20 N3 -0.8(14)
C14 C2 C21 O2 -165.0(12)
N1 C2 C21 O2 69.7(15)
C3 C2 C21 O2 -35.3(16)
C14 C2 C21 O1 19.1(14)
N1 C2 C21 O1 -106.1(11)
C3 C2 C21 O1 148.8(10)
O4 C6 N2 C7 179.4(12)
C3 C6 N2 C7 -2.5(14)
O4 C6 N2 C8 10(2)
C3 C6 N2 C8 -171.9(10)
O3 C7 N2 C6 -174.1(12)
C4 C7 N2 C6 0.8(14)
O3 C7 N2 C8 -4.7(19)
C4 C7 N2 C8 170.3(10)
C13 C8 N2 C6 96.8(14)
C9 C8 N2 C6 -79.3(16)
C13 C8 N2 C7 -71.6(16)
C9 C8 N2 C7 112.2(13)
C19 C20 N3 C17 0.8(14)
C18 C17 N3 C20 -0.4(13)
C5 C17 N3 C20 175.3(11)
O2 C21 O1 C22 2.9(16)
C2 C21 O1 C22 178.8(10)
